data_7053689
loop_
_publ_author_name
'Kumar, V. S. Senthil'
'Pigge, F. Christopher'
'Rath, Nigam P.'

_publ_section_title
;
 Interpenetration of distinct 2D and 3D organic networks in the crystal
 structure of 1,3,5-tris(4-methylbenzoyl)benzene
;
_journal_issue 10
_journal_name_full 'New Journal of Chemistry'
_journal_page_first 1192
_journal_paper_doi 10.1039/b408481k
_journal_volume 28
_journal_year 2004
_chemical_formula_sum 'C30 H24 O3'
_chemical_formula_weight 432.49
_chemical_name_systematic
;
?
;
_space_group_IT_number 148
_symmetry_cell_setting rhombohedral
_symmetry_space_group_name_Hall '-R 3'
_symmetry_space_group_name_H-M 'R -3 :H'
_atom_sites_solution_hydrogens difmap
_atom_sites_solution_primary direct
_atom_sites_solution_secondary difmap
_audit_creation_method SHELXL-97
_cell_angle_alpha 90.00
_cell_angle_beta 90.00
_cell_angle_gamma 120.00
_cell_formula_units_Z 12
_cell_length_a 21.7465(10)
_cell_length_b 21.7465(10)
_cell_length_c 16.8412(15)
_cell_measurement_reflns_used 6313
_cell_measurement_temperature 295(2)
_cell_measurement_theta_max 25.4
_cell_measurement_theta_min 2.5
_cell_volume 6897.4(8)
_computing_cell_refinement 'Bruker SMART'
_computing_data_collection 'Bruker SMART'
_computing_data_reduction 'Bruker SAINT'
_computing_molecular_graphics 'Bruker SHELXTL (Sheldrick, 2002)'
_computing_publication_material 'Bruker SHELXTL (Sheldrick, 2002)'
_computing_structure_refinement 'Bruker SHELXTL (Sheldrick, 2002)'
_computing_structure_solution 'Bruker SHELXTL (Sheldrick, 2002)'
_diffrn_ambient_temperature 295(2)
_diffrn_measured_fraction_theta_full 1.000
_diffrn_measured_fraction_theta_max 1.000
_diffrn_measurement_device_type 'CCD area detector'
_diffrn_measurement_method 'phi and omega scans'
_diffrn_radiation_monochromator graphite
_diffrn_radiation_source 'normal-focus sealed tube'
_diffrn_radiation_type MoK\a
_diffrn_radiation_wavelength 0.71073
_diffrn_reflns_av_R_equivalents 0.0489
_diffrn_reflns_av_sigmaI/netI 0.0319
_diffrn_reflns_limit_h_max 29
_diffrn_reflns_limit_h_min -29
_diffrn_reflns_limit_k_max 29
_diffrn_reflns_limit_k_min -29
_diffrn_reflns_limit_l_max 22
_diffrn_reflns_limit_l_min -22
_diffrn_reflns_number 52567
_diffrn_reflns_theta_full 28.98
_diffrn_reflns_theta_max 28.98
_diffrn_reflns_theta_min 1.87
_exptl_absorpt_coefficient_mu 0.080
_exptl_absorpt_correction_T_max 0.9937
_exptl_absorpt_correction_T_min 0.9866
_exptl_absorpt_correction_type none
_exptl_crystal_colour colorless
_exptl_crystal_density_diffrn 1.249
_exptl_crystal_density_meas ?
_exptl_crystal_density_method 'not measured'
_exptl_crystal_description irregular
_exptl_crystal_F_000 2736
_exptl_crystal_size_max 0.17
_exptl_crystal_size_mid 0.14
_exptl_crystal_size_min 0.08
_refine_diff_density_max 0.189
_refine_diff_density_min -0.216
_refine_diff_density_rms 0.035
_refine_ls_extinction_method none
_refine_ls_goodness_of_fit_ref 1.038
_refine_ls_hydrogen_treatment refall
_refine_ls_matrix_type full
_refine_ls_number_parameters 263
_refine_ls_number_reflns 4071
_refine_ls_number_restraints 0
_refine_ls_restrained_S_all 1.038
_refine_ls_R_factor_all 0.0945
_refine_ls_R_factor_gt 0.0544
_refine_ls_shift/su_max 0.004
_refine_ls_shift/su_mean 0.000
_refine_ls_structure_factor_coef Fsqd
_refine_ls_weighting_details 'calc w=1/[\s^2^(Fo^2^)+(0.0849P)^2^+1.4117P] where P=(Fo^2^+2Fc^2^)/3'
_refine_ls_weighting_scheme calc
_refine_ls_wR_factor_gt 0.1394
_refine_ls_wR_factor_ref 0.1591
_reflns_number_gt 2557
_reflns_number_total 4071
_reflns_threshold_expression >2sigma(I)
_cod_data_source_file b408481ksup1.cif
_cod_data_source_block p13203
_cod_depositor_comments
;
The following automatic conversions were performed:

'_symmetry_cell_setting' value 'Rhombohedral' changed to
'rhombohedral' according to
/home/saulius/struct/CIF-dictionaries/cif_core.dic dictionary named
'cif_core.dic' version 2.4.2 from 2011-04-26.

Automatic conversion script
Id: cif_fix_values 1891 2012-01-12 08:04:46Z andrius 

The following automatic conversions were performed:

'_exptl_crystal_density_meas' value 'no' was changed to '?' - the
value is perceived as not measured.

Automatic conversion script
Id: cif_fix_values 3008 2015-01-20 13:52:24Z robertas 
;
_cod_original_cell_volume 6897.3(8)
_cod_original_sg_symbol_H-M R-3
_cod_database_code 7053689

loop_
_symmetry_equiv_pos_as_xyz
'x, y, z'
'-y, x-y, z'
'-x+y, -x, z'
'x+2/3, y+1/3, z+1/3'
'-y+2/3, x-y+1/3, z+1/3'
'-x+y+2/3, -x+1/3, z+1/3'
'x+1/3, y+2/3, z+2/3'
'-y+1/3, x-y+2/3, z+2/3'
'-x+y+1/3, -x+2/3, z+2/3'
'-x, -y, -z'
'y, -x+y, -z'
'x-y, x, -z'
'-x+2/3, -y+1/3, -z+1/3'
'y+2/3, -x+y+1/3, -z+1/3'
'x-y+2/3, x+1/3, -z+1/3'
'-x+1/3, -y+2/3, -z+2/3'
'y+1/3, -x+y+2/3, -z+2/3'
'x-y+1/3, x+2/3, -z+2/3'

loop_
_atom_site_label
_atom_site_type_symbol
_atom_site_fract_x
_atom_site_fract_y
_atom_site_fract_z
_atom_site_U_iso_or_equiv
_atom_site_adp_type
_atom_site_occupancy
_atom_site_symmetry_multiplicity
_atom_site_calc_flag
O1 O 0.94988(7) 0.12934(6) 0.69163(8) 0.0615(4) Uani 1 1 d
O1' O 1.34362(7) 0.51210(7) 0.46284(8) 0.0635(4) Uani 1 1 d
C1 C 0.85823(8) 0.05755(8) 0.60213(9) 0.0442(4) Uani 1 1 d
C2 C 0.84312(9) 0.02248(9) 0.52992(10) 0.0476(4) Uani 1 1 d
H2 H 0.8756(10) 0.0052(9) 0.5098(10) 0.059(5) Uiso 1 1 d
C3 C 0.78566(10) 0.01300(10) 0.48472(12) 0.0540(4) Uani 1 1 d
H3 H 0.7777(10) -0.0087(11) 0.4344(12) 0.063(5) Uiso 1 1 d
C4 C 0.74153(9) 0.03809(10) 0.51038(11) 0.0548(4) Uani 1 1 d
C5 C 0.75590(10) 0.07154(11) 0.58387(13) 0.0630(5) Uani 1 1 d
H5 H 0.7250(11) 0.0894(11) 0.6029(12) 0.074(6) Uiso 1 1 d
C6 C 0.81310(10) 0.08139(10) 0.62891(12) 0.0580(5) Uani 1 1 d
H6 H 0.8217(11) 0.1046(11) 0.6795(12) 0.068(6) Uiso 1 1 d
C7 C 0.92428(8) 0.07768(8) 0.64786(9) 0.0446(4) Uani 1 1 d
C8 C 0.96249(8) 0.03662(8) 0.63935(9) 0.0401(3) Uani 1 1 d
C9 C 1.03642(8) 0.07388(8) 0.63940(9) 0.0414(4) Uani 1 1 d
H9 H 1.0616(8) 0.1257(9) 0.6415(9) 0.039(4) Uiso 1 1 d
C10 C 0.68069(13) 0.02976(17) 0.46007(18) 0.0778(7) Uani 1 1 d
H10A H 0.6812(18) 0.072(2) 0.4603(19) 0.141(13) Uiso 1 1 d
H10B H 0.632(2) -0.0077(19) 0.484(2) 0.146(11) Uiso 1 1 d
H10C H 0.6773(18) 0.0104(19) 0.404(2) 0.153(13) Uiso 1 1 d
C1' C 1.25704(8) 0.46503(8) 0.56348(9) 0.0441(4) Uani 1 1 d
C2' C 1.23854(11) 0.39524(9) 0.54549(12) 0.0594(5) Uani 1 1 d
H2' H 1.2558(11) 0.3880(11) 0.4925(13) 0.076(6) Uiso 1 1 d
C3' C 1.19650(11) 0.34055(10) 0.59611(14) 0.0671(6) Uani 1 1 d
H3' H 1.1845(12) 0.2904(13) 0.5856(13) 0.087(7) Uiso 1 1 d
C4' C 1.17135(10) 0.35246(9) 0.66635(12) 0.0574(5) Uani 1 1 d
C5' C 1.18933(11) 0.42189(9) 0.68371(12) 0.0603(5) Uani 1 1 d
H5' H 1.1749(10) 0.4303(10) 0.7321(12) 0.066(6) Uiso 1 1 d
C6' C 1.23106(10) 0.47735(9) 0.63294(11) 0.0536(4) Uani 1 1 d
H6' H 1.2450(10) 0.5264(10) 0.6493(10) 0.057(5) Uiso 1 1 d
C7' C 1.30821(8) 0.52291(8) 0.51097(10) 0.0454(4) Uani 1 1 d
C8' C 1.31984(8) 0.59685(8) 0.51804(9) 0.0420(4) Uani 1 1 d
C9' C 1.26394(9) 0.61029(8) 0.51779(9) 0.0434(4) Uani 1 1 d
H9' H 1.2135(9) 0.5715(9) 0.5146(9) 0.042(4) Uiso 1 1 d
C10' C 1.12556(18) 0.29213(14) 0.72123(19) 0.0848(7) Uani 1 1 d
H10D H 1.148(2) 0.265(2) 0.734(2) 0.170(16) Uiso 1 1 d
H10E H 1.080(2) 0.256(2) 0.702(2) 0.155(14) Uiso 1 1 d
H10F H 1.118(2) 0.312(2) 0.772(3) 0.166(15) Uiso 1 1 d

loop_
_atom_site_aniso_label
_atom_site_aniso_U_11
_atom_site_aniso_U_22
_atom_site_aniso_U_33
_atom_site_aniso_U_23
_atom_site_aniso_U_13
_atom_site_aniso_U_12
O1 0.0600(8) 0.0509(7) 0.0777(9) -0.0162(6) -0.0017(6) 0.0307(6)
O1' 0.0632(8) 0.0596(8) 0.0749(9) -0.0041(6) 0.0142(7) 0.0360(7)
C1 0.0433(8) 0.0385(8) 0.0554(9) 0.0050(7) 0.0109(7) 0.0237(7)
C2 0.0464(9) 0.0489(9) 0.0551(10) 0.0041(7) 0.0103(7) 0.0295(8)
C3 0.0557(10) 0.0582(11) 0.0536(11) 0.0026(8) 0.0053(8) 0.0325(9)
C4 0.0482(9) 0.0535(10) 0.0674(12) 0.0112(8) 0.0067(8) 0.0290(8)
C5 0.0569(11) 0.0712(12) 0.0816(14) 0.0015(10) 0.0098(9) 0.0475(10)
C6 0.0613(11) 0.0623(11) 0.0638(12) -0.0056(9) 0.0057(9) 0.0411(10)
C7 0.0445(9) 0.0382(8) 0.0516(9) 0.0024(7) 0.0098(7) 0.0212(7)
C8 0.0398(8) 0.0407(8) 0.0421(8) 0.0022(6) 0.0028(6) 0.0218(7)
C9 0.0419(8) 0.0357(8) 0.0454(8) -0.0030(6) -0.0014(6) 0.0185(7)
C10 0.0646(14) 0.0896(18) 0.0930(19) 0.0085(14) -0.0034(12) 0.0489(14)
C1' 0.0423(8) 0.0391(8) 0.0535(9) -0.0064(7) -0.0053(7) 0.0223(7)
C2' 0.0654(11) 0.0459(10) 0.0715(13) -0.0092(9) 0.0065(9) 0.0311(9)
C3' 0.0730(13) 0.0372(10) 0.0915(15) -0.0069(9) 0.0061(11) 0.0280(9)
C4' 0.0586(11) 0.0404(9) 0.0715(12) 0.0015(8) -0.0010(9) 0.0235(8)
C5' 0.0745(13) 0.0449(10) 0.0594(11) -0.0016(8) 0.0090(10) 0.0282(9)
C6' 0.0628(11) 0.0369(8) 0.0597(11) -0.0076(7) -0.0012(8) 0.0239(8)
C7' 0.0435(8) 0.0445(9) 0.0520(9) -0.0056(7) -0.0052(7) 0.0249(7)
C8' 0.0422(8) 0.0395(8) 0.0441(8) -0.0006(6) 0.0006(6) 0.0202(7)
C9' 0.0395(8) 0.0407(8) 0.0462(9) 0.0002(6) -0.0002(6) 0.0173(7)
C10' 0.0955(19) 0.0509(12) 0.0953(19) 0.0164(12) 0.0180(15) 0.0270(13)

loop_
_atom_type_symbol
_atom_type_description
_atom_type_scat_dispersion_real
_atom_type_scat_dispersion_imag
_atom_type_scat_source
C C 0.0033 0.0016 'International Tables Vol C Tables 4.2.6.8 and 6.1.1.4'
H H 0.0000 0.0000 'International Tables Vol C Tables 4.2.6.8 and 6.1.1.4'
O O 0.0106 0.0060 'International Tables Vol C Tables 4.2.6.8 and 6.1.1.4'

loop_
_geom_angle_atom_site_label_1
_geom_angle_atom_site_label_2
_geom_angle_atom_site_label_3
_geom_angle
_geom_angle_site_symmetry_1
_geom_angle_site_symmetry_3
C2 C1 C6 118.13(16) . .
C2 C1 C7 122.98(14) . .
C6 C1 C7 118.55(15) . .
C1 C2 C3 120.78(15) . .
C2 C3 C4 121.24(18) . .
C3 C4 C5 117.64(17) . .
C3 C4 C10 121.1(2) . .
C5 C4 C10 121.26(19) . .
C6 C5 C4 121.36(16) . .
C5 C6 C1 120.81(18) . .
O1 C7 C1 120.78(14) . .
O1 C7 C8 118.16(14) . .
C1 C7 C8 121.03(13) . .
C9 C8 C9 119.66(15) . 2_645
C9 C8 C7 118.40(13) . .
C9 C8 C7 121.62(13) 2_645 .
C8 C9 C8 120.34(15) . 3_765
C6' C1' C2' 118.11(16) . .
C6' C1' C7' 123.05(14) . .
C2' C1' C7' 118.63(15) . .
C3' C2' C1' 120.78(18) . .
C2' C3' C4' 121.55(17) . .
C3' C4' C5' 117.50(17) . .
C3' C4' C10' 120.96(19) . .
C5' C4' C10' 121.5(2) . .
C6' C5' C4' 121.54(18) . .
C1' C6' C5' 120.49(16) . .
O1' C7' C1' 120.70(14) . .
O1' C7' C8' 118.32(15) . .
C1' C7' C8' 120.93(14) . .
C9' C8' C9' 119.60(16) . 2_755
C9' C8' C7' 121.99(14) . .
C9' C8' C7' 118.17(14) 2_755 .
C8' C9' C8' 120.39(16) . 3_775

loop_
_geom_bond_atom_site_label_1
_geom_bond_atom_site_label_2
_geom_bond_distance
_geom_bond_site_symmetry_2
O1 C7 1.2207(19) .
O1' C7' 1.2191(19) .
C1 C2 1.385(2) .
C1 C6 1.394(2) .
C1 C7 1.490(2) .
C2 C3 1.388(2) .
C3 C4 1.389(2) .
C4 C5 1.390(3) .
C4 C10 1.504(3) .
C5 C6 1.379(3) .
C7 C8 1.500(2) .
C8 C9 1.392(2) .
C8 C9 1.395(2) 2_645
C9 C8 1.395(2) 3_765
C1' C6' 1.382(2) .
C1' C2' 1.395(2) .
C1' C7' 1.485(2) .
C2' C3' 1.375(3) .
C3' C4' 1.381(3) .
C4' C5' 1.388(3) .
C4' C10' 1.504(3) .
C5' C6' 1.384(3) .
C7' C8' 1.502(2) .
C8' C9' 1.385(2) .
C8' C9' 1.399(2) 2_755
C9' C8' 1.399(2) 3_775

loop_
_geom_torsion_atom_site_label_1
_geom_torsion_atom_site_label_2
_geom_torsion_atom_site_label_3
_geom_torsion_atom_site_label_4
_geom_torsion
_geom_torsion_site_symmetry_1
_geom_torsion_site_symmetry_4
C6 C1 C2 C3 1.6(2) . .
C7 C1 C2 C3 -171.61(15) . .
C1 C2 C3 C4 -0.2(3) . .
C2 C3 C4 C5 -1.5(3) . .
C2 C3 C4 C10 178.05(19) . .
C3 C4 C5 C6 1.8(3) . .
C10 C4 C5 C6 -177.8(2) . .
C4 C5 C6 C1 -0.4(3) . .
C2 C1 C6 C5 -1.3(3) . .
C7 C1 C6 C5 172.19(17) . .
C2 C1 C7 O1 151.27(16) . .
C6 C1 C7 O1 -21.9(2) . .
C2 C1 C7 C8 -26.6(2) . .
C6 C1 C7 C8 160.20(15) . .
O1 C7 C8 C9 -36.5(2) . .
C1 C7 C8 C9 141.42(15) . .
O1 C7 C8 C9 137.02(16) . 2_645
C1 C7 C8 C9 -45.0(2) . 2_645
C9 C8 C9 C8 0.1(3) 2_645 3_765
C7 C8 C9 C8 173.81(10) . 3_765
C6' C1' C2' C3' -0.9(3) . .
C7' C1' C2' C3' 174.06(18) . .
C1' C2' C3' C4' -0.2(3) . .
C2' C3' C4' C5' 0.8(3) . .
C2' C3' C4' C10' -179.8(2) . .
C3' C4' C5' C6' -0.2(3) . .
C10' C4' C5' C6' -179.6(2) . .
C2' C1' C6' C5' 1.5(3) . .
C7' C1' C6' C5' -173.24(17) . .
C4' C5' C6' C1' -1.0(3) . .
C6' C1' C7' O1' 160.73(17) . .
C2' C1' C7' O1' -14.0(2) . .
C6' C1' C7' C8' -16.7(2) . .
C2' C1' C7' C8' 168.54(15) . .
O1' C7' C8' C9' 131.32(17) . .
C1' C7' C8' C9' -51.1(2) . .
O1' C7' C8' C9' -43.0(2) . 2_755
C1' C7' C8' C9' 134.54(16) . 2_755
C9' C8' C9' C8' -0.6(3) 2_755 3_775
C7' C8' C9' C8' -174.83(10) . 3_775
